data_4082632
loop_
_publ_author_name
'Stueger, Harald'
'Hasken, Bernd'
'Haas, Michael'
'Rausch, Martin'
'Fischer, Roland'
'Torvisco, Ana'

_publ_section_title
;
 Photoinduced Brook-Type Rearrangement of Acylcyclopolysilanes.
;
_journal_issue 1
_journal_name_full Organometallics
_journal_page_first 231
_journal_page_last 239
_journal_paper_doi 10.1021/om4009845
_journal_volume 33
_journal_year 2014
_chemical_formula_sum 'C22 H60 O Si9'
_chemical_formula_weight 593.51
_chemical_name_systematic
; 
 ? 
;
_space_group_IT_number 14
_symmetry_cell_setting monoclinic
_symmetry_space_group_name_Hall '-P 2yn'
_symmetry_space_group_name_H-M 'P 1 21/n 1'
_atom_sites_solution_hydrogens geom
_atom_sites_solution_primary direct
_atom_sites_solution_secondary difmap
_audit_creation_method SHELXL-97
_cell_angle_alpha 90.00
_cell_angle_beta 102.3860(10)
_cell_angle_gamma 90.00
_cell_formula_units_Z 4
_cell_length_a 13.8325(6)
_cell_length_b 17.2254(7)
_cell_length_c 16.2546(7)
_cell_measurement_reflns_used 9897
_cell_measurement_temperature 100(2)
_cell_measurement_theta_max 28.32
_cell_measurement_theta_min 2.48
_cell_volume 3782.8(3)
_computing_cell_refinement 'Bruker SAINT'
_computing_data_collection 'Bruker APEX2'
_computing_data_reduction 'Bruker SAINT'
_computing_molecular_graphics 'Bruker SHELXTL'
_computing_publication_material 'Bruker SHELXTL'
_computing_structure_refinement 'SHELXL-97 (Sheldrick, 2008)'
_computing_structure_solution 'SHELXS-97 (Sheldrick, 2008)'
_diffrn_ambient_temperature 100(2)
_diffrn_measured_fraction_theta_full 1.000
_diffrn_measured_fraction_theta_max 1.000
_diffrn_measurement_device_type 'Bruker APEX-II CCD'
_diffrn_measurement_method '\f and \w scans'
_diffrn_radiation_monochromator graphite
_diffrn_radiation_source 'fine-focus sealed tube'
_diffrn_radiation_type MoK\a
_diffrn_radiation_wavelength 0.71073
_diffrn_reflns_av_R_equivalents 0.0335
_diffrn_reflns_av_sigmaI/netI 0.0149
_diffrn_reflns_limit_h_max 18
_diffrn_reflns_limit_h_min -18
_diffrn_reflns_limit_k_max 22
_diffrn_reflns_limit_k_min -22
_diffrn_reflns_limit_l_max 21
_diffrn_reflns_limit_l_min -21
_diffrn_reflns_number 108220
_diffrn_reflns_theta_full 28.00
_diffrn_reflns_theta_max 28.00
_diffrn_reflns_theta_min 1.74
_exptl_absorpt_coefficient_mu 0.329
_exptl_absorpt_correction_T_max 0.9401
_exptl_absorpt_correction_T_min 0.9252
_exptl_absorpt_correction_type empirical
_exptl_absorpt_process_details SADABS
_exptl_crystal_colour colorless
_exptl_crystal_density_diffrn 1.042
_exptl_crystal_density_method 'not measured'
_exptl_crystal_description Block
_exptl_crystal_F_000 1304
_exptl_crystal_size_max 0.24
_exptl_crystal_size_mid 0.22
_exptl_crystal_size_min 0.19
_refine_diff_density_max 1.381
_refine_diff_density_min -0.361
_refine_diff_density_rms 0.056
_refine_ls_extinction_method none
_refine_ls_goodness_of_fit_ref 1.095
_refine_ls_hydrogen_treatment constr
_refine_ls_matrix_type full
_refine_ls_number_parameters 309
_refine_ls_number_reflns 9123
_refine_ls_number_restraints 0
_refine_ls_restrained_S_all 1.095
_refine_ls_R_factor_all 0.0423
_refine_ls_R_factor_gt 0.0309
_refine_ls_shift/su_max 0.002
_refine_ls_shift/su_mean 0.000
_refine_ls_structure_factor_coef Fsqd
_refine_ls_weighting_details 'calc w=1/[\s^2^(Fo^2^)+(0.0345P)^2^+2.5642P] where P=(Fo^2^+2Fc^2^)/3'
_refine_ls_weighting_scheme calc
_refine_ls_wR_factor_gt 0.0772
_refine_ls_wR_factor_ref 0.0846
_reflns_number_gt 7810
_reflns_number_total 9123
_reflns_threshold_expression >2sigma(I)
_cod_data_source_file om4009845_si_002.cif
_cod_data_source_block rf348_0m_16a
_cod_depositor_comments
;
The following automatic conversions were performed:

'_symmetry_cell_setting' value 'Monoclinic' changed to 'monoclinic'
according to
/usr/data/users/saulius/automatic-downloads/current/ACS/lib/dictionaries/cif_core.dic
dictionary named 'cif_core.dic' version 2.4.2 from 2011-04-26.

Automatic conversion script
Id: cif_fix_values 2281 2013-09-26 08:29:07Z andrius 
;
_cod_original_sg_symbol_H-M P2(1)/n
_cod_database_code 4082632

loop_
_symmetry_equiv_pos_as_xyz
'x, y, z'
'-x+1/2, y+1/2, -z+1/2'
'-x, -y, -z'
'x-1/2, -y-1/2, z-1/2'

loop_
_atom_site_label
_atom_site_type_symbol
_atom_site_fract_x
_atom_site_fract_y
_atom_site_fract_z
_atom_site_U_iso_or_equiv
_atom_site_adp_type
_atom_site_occupancy
_atom_site_symmetry_multiplicity
_atom_site_calc_flag
_atom_site_refinement_flags
Si8 Si 1.24206(3) 0.05800(2) 0.64435(2) 0.01781(8) Uani 1 1 d .
Si3 Si 1.09499(3) 0.05498(2) 0.82151(2) 0.01985(9) Uani 1 1 d .
Si4 Si 1.16981(3) 0.13410(2) 0.73510(2) 0.01513(8) Uani 1 1 d .
Si6 Si 0.92121(3) 0.25007(2) 0.71286(2) 0.01784(8) Uani 1 1 d .
Si5 Si 1.05520(3) 0.21868(2) 0.65145(2) 0.01621(8) Uani 1 1 d .
Si1 Si 0.83051(3) 0.14187(2) 0.74422(2) 0.01757(8) Uani 1 1 d .
Si2 Si 0.92806(3) 0.02784(2) 0.76384(2) 0.01998(9) Uani 1 1 d .
Si9 Si 1.29835(3) 0.20109(3) 0.82577(3) 0.02454(10) Uani 1 1 d .
Si7 Si 0.75811(3) 0.17102(3) 0.86013(3) 0.03031(11) Uani 1 1 d .
C1 C 0.74724(10) 0.12347(9) 0.63144(9) 0.0202(3) Uani 1 1 d .
C2 C 0.63876(11) 0.09757(10) 0.61246(10) 0.0273(3) Uani 1 1 d .
C5 C 0.60147(13) 0.08747(12) 0.51723(11) 0.0358(4) Uani 1 1 d .
H5A H 0.5317 0.0720 0.5054 0.054 Uiso 1 1 calc R
H5B H 0.6406 0.0473 0.4967 0.054 Uiso 1 1 calc R
H5C H 0.6083 0.1367 0.4887 0.054 Uiso 1 1 calc R
C4 C 0.63189(14) 0.02024(12) 0.65816(12) 0.0381(4) Uani 1 1 d .
H4A H 0.6620 0.0262 0.7181 0.057 Uiso 1 1 calc R
H4B H 0.6671 -0.0202 0.6339 0.057 Uiso 1 1 calc R
H4C H 0.5622 0.0055 0.6516 0.057 Uiso 1 1 calc R
C3 C 0.57824(12) 0.16065(13) 0.64476(13) 0.0410(5) Uani 1 1 d .
H3A H 0.6009 0.1659 0.7059 0.061 Uiso 1 1 calc R
H3B H 0.5081 0.1462 0.6315 0.061 Uiso 1 1 calc R
H3C H 0.5870 0.2102 0.6175 0.061 Uiso 1 1 calc R
O1 O 0.79059(8) 0.13164(7) 0.57457(7) 0.0274(2) Uani 1 1 d .
C10 C 1.11930(12) 0.31254(9) 0.63464(11) 0.0295(3) Uani 1 1 d .
H10A H 1.1744 0.3015 0.6073 0.044 Uiso 1 1 calc R
H10B H 1.1446 0.3376 0.6891 0.044 Uiso 1 1 calc R
H10C H 1.0721 0.3472 0.5988 0.044 Uiso 1 1 calc R
C7 C 0.91583(12) -0.02422(9) 0.66025(11) 0.0279(3) Uani 1 1 d .
H7A H 0.9582 -0.0704 0.6681 0.042 Uiso 1 1 calc R
H7B H 0.9361 0.0105 0.6193 0.042 Uiso 1 1 calc R
H7C H 0.8468 -0.0398 0.6395 0.042 Uiso 1 1 calc R
C11 C 1.00709(11) 0.17641(9) 0.54372(9) 0.0230(3) Uani 1 1 d .
H11A H 0.9607 0.2130 0.5098 0.034 Uiso 1 1 calc R
H11B H 0.9730 0.1274 0.5490 0.034 Uiso 1 1 calc R
H11C H 1.0625 0.1669 0.5163 0.034 Uiso 1 1 calc R
C13 C 0.83398(12) 0.31473(10) 0.63736(11) 0.0307(3) Uani 1 1 d .
H13A H 0.7757 0.3262 0.6604 0.046 Uiso 1 1 calc R
H13B H 0.8133 0.2883 0.5830 0.046 Uiso 1 1 calc R
H13C H 0.8677 0.3633 0.6294 0.046 Uiso 1 1 calc R
C9 C 1.16278(14) -0.04046(10) 0.84137(12) 0.0350(4) Uani 1 1 d .
H9A H 1.2314 -0.0311 0.8707 0.053 Uiso 1 1 calc R
H9B H 1.1620 -0.0663 0.7875 0.053 Uiso 1 1 calc R
H9C H 1.1301 -0.0736 0.8762 0.053 Uiso 1 1 calc R
C6 C 0.88182(15) -0.04021(12) 0.83777(13) 0.0418(5) Uani 1 1 d .
H6A H 0.8123 -0.0530 0.8145 0.063 Uiso 1 1 calc R
H6B H 0.8877 -0.0151 0.8927 0.063 Uiso 1 1 calc R
H6C H 0.9214 -0.0879 0.8445 0.063 Uiso 1 1 calc R
C8 C 1.10007(13) 0.10076(12) 0.92771(10) 0.0350(4) Uani 1 1 d .
H8A H 1.0670 0.0668 0.9615 0.052 Uiso 1 1 calc R
H8B H 1.0665 0.1512 0.9202 0.052 Uiso 1 1 calc R
H8C H 1.1693 0.1081 0.9566 0.052 Uiso 1 1 calc R
C12 C 0.96941(12) 0.30888(10) 0.81102(11) 0.0304(3) Uani 1 1 d .
H12A H 1.0052 0.3543 0.7967 0.046 Uiso 1 1 calc R
H12B H 1.0143 0.2769 0.8523 0.046 Uiso 1 1 calc R
H12C H 0.9138 0.3260 0.8350 0.046 Uiso 1 1 calc R
C22 C 1.35434(11) 0.00585(9) 0.70445(10) 0.0255(3) Uani 1 1 d .
H22A H 1.3366 -0.0239 0.7504 0.038 Uiso 1 1 calc R
H22B H 1.4058 0.0438 0.7277 0.038 Uiso 1 1 calc R
H22C H 1.3792 -0.0295 0.6665 0.038 Uiso 1 1 calc R
C21 C 1.28332(12) 0.12259(10) 0.56495(10) 0.0281(3) Uani 1 1 d .
H21A H 1.3234 0.0924 0.5335 0.042 Uiso 1 1 calc R
H21B H 1.3229 0.1655 0.5942 0.042 Uiso 1 1 calc R
H21C H 1.2252 0.1434 0.5259 0.042 Uiso 1 1 calc R
C20 C 1.15304(12) -0.01539(9) 0.58674(10) 0.0264(3) Uani 1 1 d .
H20A H 1.1850 -0.0452 0.5486 0.040 Uiso 1 1 calc R
H20B H 1.0947 0.0112 0.5540 0.040 Uiso 1 1 calc R
H20C H 1.1328 -0.0506 0.6273 0.040 Uiso 1 1 calc R
C17 C 1.24612(13) 0.27779(10) 0.88479(12) 0.0345(4) Uani 1 1 d .
H17A H 1.3002 0.3050 0.9226 0.052 Uiso 1 1 calc R
H17B H 1.2027 0.2537 0.9179 0.052 Uiso 1 1 calc R
H17C H 1.2080 0.3149 0.8449 0.052 Uiso 1 1 calc R
C19 C 1.37401(13) 0.13200(11) 0.90270(11) 0.0351(4) Uani 1 1 d .
H19A H 1.3981 0.0898 0.8720 0.053 Uiso 1 1 calc R
H19B H 1.3330 0.1104 0.9394 0.053 Uiso 1 1 calc R
H19C H 1.4305 0.1597 0.9370 0.053 Uiso 1 1 calc R
C16 C 0.85875(14) 0.17760(13) 0.95768(11) 0.0387(4) Uani 1 1 d .
H16A H 0.9063 0.2178 0.9502 0.058 Uiso 1 1 calc R
H16B H 0.8928 0.1275 0.9680 0.058 Uiso 1 1 calc R
H16C H 0.8298 0.1910 1.0058 0.058 Uiso 1 1 calc R
C18 C 1.38445(13) 0.24848(11) 0.76637(13) 0.0381(4) Uani 1 1 d .
H18A H 1.4330 0.2799 0.8051 0.057 Uiso 1 1 calc R
H18B H 1.3465 0.2818 0.7222 0.057 Uiso 1 1 calc R
H18C H 1.4189 0.2085 0.7407 0.057 Uiso 1 1 calc R
C15 C 0.69488(14) 0.26800(13) 0.84547(12) 0.0427(5) Uani 1 1 d .
H15A H 0.6625 0.2778 0.8925 0.064 Uiso 1 1 calc R
H15B H 0.6452 0.2681 0.7925 0.064 Uiso 1 1 calc R
H15C H 0.7439 0.3087 0.8438 0.064 Uiso 1 1 calc R
C14 C 0.66803(16) 0.09647(15) 0.88250(13) 0.0520(6) Uani 1 1 d .
H14A H 0.7000 0.0454 0.8892 0.078 Uiso 1 1 calc R
H14B H 0.6103 0.0948 0.8355 0.078 Uiso 1 1 calc R
H14C H 0.6469 0.1103 0.9344 0.078 Uiso 1 1 calc R

loop_
_atom_site_aniso_label
_atom_site_aniso_U_11
_atom_site_aniso_U_22
_atom_site_aniso_U_33
_atom_site_aniso_U_23
_atom_site_aniso_U_13
_atom_site_aniso_U_12
Si8 0.01790(17) 0.01666(18) 0.01910(18) -0.00081(14) 0.00449(14) 0.00277(14)
Si3 0.02194(19) 0.0214(2) 0.01552(17) 0.00433(14) 0.00249(14) 0.00408(15)
Si4 0.01426(16) 0.01356(17) 0.01666(17) -0.00206(13) 0.00131(13) 0.00078(13)
Si6 0.01633(17) 0.01472(18) 0.02188(18) -0.00258(14) 0.00283(14) 0.00144(14)
Si5 0.01546(17) 0.01305(17) 0.01987(18) 0.00191(13) 0.00320(13) -0.00012(13)
Si1 0.01644(17) 0.02061(19) 0.01645(17) -0.00316(14) 0.00528(13) -0.00165(14)
Si2 0.02261(19) 0.01780(19) 0.02076(18) 0.00408(15) 0.00740(15) -0.00222(15)
Si9 0.01831(18) 0.0234(2) 0.0287(2) -0.00893(17) -0.00214(15) 0.00175(16)
Si7 0.0280(2) 0.0431(3) 0.0232(2) -0.00748(19) 0.01280(17) 0.0007(2)
C1 0.0188(6) 0.0204(7) 0.0215(6) -0.0026(5) 0.0046(5) -0.0014(5)
C2 0.0209(7) 0.0344(9) 0.0275(8) -0.0073(6) 0.0071(6) -0.0045(6)
C5 0.0257(8) 0.0514(11) 0.0282(8) -0.0089(8) 0.0012(6) -0.0089(8)
C4 0.0310(9) 0.0440(11) 0.0414(10) -0.0025(8) 0.0122(7) -0.0165(8)
C3 0.0190(7) 0.0574(13) 0.0460(10) -0.0175(9) 0.0057(7) 0.0040(8)
O1 0.0241(5) 0.0389(7) 0.0202(5) -0.0021(5) 0.0068(4) -0.0054(5)
C10 0.0289(8) 0.0197(7) 0.0400(9) 0.0063(6) 0.0077(7) -0.0043(6)
C7 0.0287(8) 0.0214(7) 0.0335(8) -0.0063(6) 0.0067(6) -0.0015(6)
C11 0.0215(7) 0.0270(8) 0.0195(7) 0.0024(6) 0.0022(5) 0.0018(6)
C13 0.0278(8) 0.0236(8) 0.0401(9) 0.0057(7) 0.0058(7) 0.0089(6)
C9 0.0388(9) 0.0289(9) 0.0382(9) 0.0156(7) 0.0103(7) 0.0119(7)
C6 0.0464(11) 0.0377(10) 0.0456(11) 0.0194(8) 0.0195(9) -0.0046(8)
C8 0.0350(9) 0.0529(11) 0.0167(7) -0.0017(7) 0.0046(6) 0.0038(8)
C12 0.0285(8) 0.0262(8) 0.0359(9) -0.0132(7) 0.0055(7) -0.0035(6)
C22 0.0231(7) 0.0244(8) 0.0286(7) -0.0009(6) 0.0048(6) 0.0082(6)
C21 0.0253(7) 0.0322(9) 0.0285(8) 0.0070(6) 0.0095(6) 0.0037(6)
C20 0.0271(7) 0.0261(8) 0.0263(7) -0.0090(6) 0.0063(6) 0.0000(6)
C17 0.0284(8) 0.0304(9) 0.0384(9) -0.0178(7) -0.0070(7) 0.0043(7)
C19 0.0275(8) 0.0387(10) 0.0327(9) -0.0112(7) -0.0080(7) 0.0087(7)
C16 0.0403(10) 0.0548(12) 0.0225(8) -0.0040(8) 0.0101(7) 0.0063(9)
C18 0.0243(8) 0.0336(10) 0.0554(11) -0.0077(8) 0.0065(8) -0.0070(7)
C15 0.0365(9) 0.0549(12) 0.0369(10) -0.0188(9) 0.0084(8) 0.0124(9)
C14 0.0476(11) 0.0775(16) 0.0402(10) -0.0062(10) 0.0302(9) -0.0154(11)

loop_
_atom_type_symbol
_atom_type_description
_atom_type_scat_dispersion_real
_atom_type_scat_dispersion_imag
_atom_type_scat_source
C C 0.0033 0.0016 'International Tables Vol C Tables 4.2.6.8 and 6.1.1.4'
O O 0.0106 0.0060 'International Tables Vol C Tables 4.2.6.8 and 6.1.1.4'
Si Si 0.0817 0.0704 'International Tables Vol C Tables 4.2.6.8 and 6.1.1.4'
H H 0.0000 0.0000 'International Tables Vol C Tables 4.2.6.8 and 6.1.1.4'

loop_
_geom_angle_atom_site_label_1
_geom_angle_atom_site_label_2
_geom_angle_atom_site_label_3
_geom_angle
C20 Si8 C22 108.63(7)
C20 Si8 C21 108.67(8)
C22 Si8 C21 107.51(7)
C20 Si8 Si4 111.61(5)
C22 Si8 Si4 110.86(5)
C21 Si8 Si4 109.44(6)
C8 Si3 C9 106.76(8)
C8 Si3 Si2 106.83(6)
C9 Si3 Si2 107.78(7)
C8 Si3 Si4 111.71(7)
C9 Si3 Si4 109.95(6)
Si2 Si3 Si4 113.50(2)
Si3 Si4 Si8 110.65(2)
Si3 Si4 Si9 106.28(2)
Si8 Si4 Si9 107.49(2)
Si3 Si4 Si5 112.03(2)
Si8 Si4 Si5 107.843(19)
Si9 Si4 Si5 112.47(2)
C12 Si6 C13 107.06(8)
C12 Si6 Si5 108.36(6)
C13 Si6 Si5 108.17(6)
C12 Si6 Si1 110.42(6)
C13 Si6 Si1 108.10(6)
Si5 Si6 Si1 114.46(2)
C11 Si5 C10 106.23(7)
C11 Si5 Si6 109.31(5)
C10 Si5 Si6 107.56(6)
C11 Si5 Si4 110.95(5)
C10 Si5 Si4 109.47(5)
Si6 Si5 Si4 113.04(2)
C1 Si1 Si6 99.08(5)
C1 Si1 Si2 101.22(5)
Si6 Si1 Si2 111.73(2)
C1 Si1 Si7 120.76(5)
Si6 Si1 Si7 109.81(2)
Si2 Si1 Si7 113.26(2)
C7 Si2 C6 107.22(9)
C7 Si2 Si3 110.14(5)
C6 Si2 Si3 107.97(7)
C7 Si2 Si1 109.61(6)
C6 Si2 Si1 109.90(7)
Si3 Si2 Si1 111.87(2)
C17 Si9 C18 108.38(9)
C17 Si9 C19 109.19(8)
C18 Si9 C19 107.14(9)
C17 Si9 Si4 110.19(5)
C18 Si9 Si4 111.67(6)
C19 Si9 Si4 110.19(6)
C16 Si7 C15 107.14(9)
C16 Si7 C14 106.29(10)
C15 Si7 C14 108.82(11)
C16 Si7 Si1 108.75(6)
C15 Si7 Si1 110.64(7)
C14 Si7 Si1 114.84(7)
O1 C1 C2 120.21(13)
O1 C1 Si1 113.85(10)
C2 C1 Si1 125.89(10)
C3 C2 C1 107.95(13)
C3 C2 C5 109.65(15)
C1 C2 C5 109.84(13)
C3 C2 C4 110.73(15)
C1 C2 C4 108.31(14)
C5 C2 C4 110.31(15)
C2 C5 H5A 109.5
C2 C5 H5B 109.5
H5A C5 H5B 109.5
C2 C5 H5C 109.5
H5A C5 H5C 109.5
H5B C5 H5C 109.5
C2 C4 H4A 109.5
C2 C4 H4B 109.5
H4A C4 H4B 109.5
C2 C4 H4C 109.5
H4A C4 H4C 109.5
H4B C4 H4C 109.5
C2 C3 H3A 109.5
C2 C3 H3B 109.5
H3A C3 H3B 109.5
C2 C3 H3C 109.5
H3A C3 H3C 109.5
H3B C3 H3C 109.5
Si5 C10 H10A 109.5
Si5 C10 H10B 109.5
H10A C10 H10B 109.5
Si5 C10 H10C 109.5
H10A C10 H10C 109.5
H10B C10 H10C 109.5
Si2 C7 H7A 109.5
Si2 C7 H7B 109.5
H7A C7 H7B 109.5
Si2 C7 H7C 109.5
H7A C7 H7C 109.5
H7B C7 H7C 109.5
Si5 C11 H11A 109.5
Si5 C11 H11B 109.5
H11A C11 H11B 109.5
Si5 C11 H11C 109.5
H11A C11 H11C 109.5
H11B C11 H11C 109.5
Si6 C13 H13A 109.5
Si6 C13 H13B 109.5
H13A C13 H13B 109.5
Si6 C13 H13C 109.5
H13A C13 H13C 109.5
H13B C13 H13C 109.5
Si3 C9 H9A 109.5
Si3 C9 H9B 109.5
H9A C9 H9B 109.5
Si3 C9 H9C 109.5
H9A C9 H9C 109.5
H9B C9 H9C 109.5
Si2 C6 H6A 109.5
Si2 C6 H6B 109.5
H6A C6 H6B 109.5
Si2 C6 H6C 109.5
H6A C6 H6C 109.5
H6B C6 H6C 109.5
Si3 C8 H8A 109.5
Si3 C8 H8B 109.5
H8A C8 H8B 109.5
Si3 C8 H8C 109.5
H8A C8 H8C 109.5
H8B C8 H8C 109.5
Si6 C12 H12A 109.5
Si6 C12 H12B 109.5
H12A C12 H12B 109.5
Si6 C12 H12C 109.5
H12A C12 H12C 109.5
H12B C12 H12C 109.5
Si8 C22 H22A 109.5
Si8 C22 H22B 109.5
H22A C22 H22B 109.5
Si8 C22 H22C 109.5
H22A C22 H22C 109.5
H22B C22 H22C 109.5
Si8 C21 H21A 109.5
Si8 C21 H21B 109.5
H21A C21 H21B 109.5
Si8 C21 H21C 109.5
H21A C21 H21C 109.5
H21B C21 H21C 109.5
Si8 C20 H20A 109.5
Si8 C20 H20B 109.5
H20A C20 H20B 109.5
Si8 C20 H20C 109.5
H20A C20 H20C 109.5
H20B C20 H20C 109.5
Si9 C17 H17A 109.5
Si9 C17 H17B 109.5
H17A C17 H17B 109.5
Si9 C17 H17C 109.5
H17A C17 H17C 109.5
H17B C17 H17C 109.5
Si9 C19 H19A 109.5
Si9 C19 H19B 109.5
H19A C19 H19B 109.5
Si9 C19 H19C 109.5
H19A C19 H19C 109.5
H19B C19 H19C 109.5
Si7 C16 H16A 109.5
Si7 C16 H16B 109.5
H16A C16 H16B 109.5
Si7 C16 H16C 109.5
H16A C16 H16C 109.5
H16B C16 H16C 109.5
Si9 C18 H18A 109.5
Si9 C18 H18B 109.5
H18A C18 H18B 109.5
Si9 C18 H18C 109.5
H18A C18 H18C 109.5
H18B C18 H18C 109.5
Si7 C15 H15A 109.5
Si7 C15 H15B 109.5
H15A C15 H15B 109.5
Si7 C15 H15C 109.5
H15A C15 H15C 109.5
H15B C15 H15C 109.5
Si7 C14 H14A 109.5
Si7 C14 H14B 109.5
H14A C14 H14B 109.5
Si7 C14 H14C 109.5
H14A C14 H14C 109.5
H14B C14 H14C 109.5

loop_
_geom_bond_atom_site_label_1
_geom_bond_atom_site_label_2
_geom_bond_distance
Si8 C20 1.8699(16)
Si8 C22 1.8769(15)
Si8 C21 1.8828(16)
Si8 Si4 2.3506(5)
Si3 C8 1.8855(17)
Si3 C9 1.8859(17)
Si3 Si2 2.3453(6)
Si3 Si4 2.3505(5)
Si4 Si9 2.3538(5)
Si4 Si5 2.3580(5)
Si6 C12 1.8868(16)
Si6 C13 1.8887(16)
Si6 Si5 2.3491(5)
Si6 Si1 2.3625(6)
Si5 C11 1.8813(15)
Si5 C10 1.8917(16)
Si1 C1 1.9702(15)
Si1 Si2 2.3656(6)
Si1 Si7 2.3695(6)
Si2 C7 1.8829(16)
Si2 C6 1.8861(17)
Si9 C17 1.8670(17)
Si9 C18 1.874(2)
Si9 C19 1.8746(18)
Si7 C16 1.8757(19)
Si7 C15 1.877(2)
Si7 C14 1.878(2)
C1 O1 1.2132(18)
C1 C2 1.532(2)
C2 C3 1.532(2)
C2 C5 1.533(2)
C2 C4 1.538(3)
C5 H5A 0.9800
C5 H5B 0.9800
C5 H5C 0.9800
C4 H4A 0.9800
C4 H4B 0.9800
C4 H4C 0.9800
C3 H3A 0.9800
C3 H3B 0.9800
C3 H3C 0.9800
C10 H10A 0.9800
C10 H10B 0.9800
C10 H10C 0.9800
C7 H7A 0.9800
C7 H7B 0.9800
C7 H7C 0.9800
C11 H11A 0.9800
C11 H11B 0.9800
C11 H11C 0.9800
C13 H13A 0.9800
C13 H13B 0.9800
C13 H13C 0.9800
C9 H9A 0.9800
C9 H9B 0.9800
C9 H9C 0.9800
C6 H6A 0.9800
C6 H6B 0.9800
C6 H6C 0.9800
C8 H8A 0.9800
C8 H8B 0.9800
C8 H8C 0.9800
C12 H12A 0.9800
C12 H12B 0.9800
C12 H12C 0.9800
C22 H22A 0.9800
C22 H22B 0.9800
C22 H22C 0.9800
C21 H21A 0.9800
C21 H21B 0.9800
C21 H21C 0.9800
C20 H20A 0.9800
C20 H20B 0.9800
C20 H20C 0.9800
C17 H17A 0.9800
C17 H17B 0.9800
C17 H17C 0.9800
C19 H19A 0.9800
C19 H19B 0.9800
C19 H19C 0.9800
C16 H16A 0.9800
C16 H16B 0.9800
C16 H16C 0.9800
C18 H18A 0.9800
C18 H18B 0.9800
C18 H18C 0.9800
C15 H15A 0.9800
C15 H15B 0.9800
C15 H15C 0.9800
C14 H14A 0.9800
C14 H14B 0.9800
C14 H14C 0.9800

loop_
_geom_torsion_atom_site_label_1
_geom_torsion_atom_site_label_2
_geom_torsion_atom_site_label_3
_geom_torsion_atom_site_label_4
_geom_torsion
C8 Si3 Si4 Si8 148.34(6)
C9 Si3 Si4 Si8 30.00(7)
Si2 Si3 Si4 Si8 -90.81(3)
C8 Si3 Si4 Si9 31.94(7)
C9 Si3 Si4 Si9 -86.40(7)
Si2 Si3 Si4 Si9 152.79(2)
C8 Si3 Si4 Si5 -91.28(6)
C9 Si3 Si4 Si5 150.38(7)
Si2 Si3 Si4 Si5 29.57(3)
C20 Si8 Si4 Si3 50.81(6)
C22 Si8 Si4 Si3 -70.44(6)
C21 Si8 Si4 Si3 171.14(6)
C20 Si8 Si4 Si9 166.46(6)
C22 Si8 Si4 Si9 45.21(6)
C21 Si8 Si4 Si9 -73.20(6)
C20 Si8 Si4 Si5 -72.04(6)
C22 Si8 Si4 Si5 166.72(6)
C21 Si8 Si4 Si5 48.30(6)
C12 Si6 Si5 C11 -169.60(8)
C13 Si6 Si5 C11 -53.86(8)
Si1 Si6 Si5 C11 66.71(6)
C12 Si6 Si5 C10 -54.66(9)
C13 Si6 Si5 C10 61.08(8)
Si1 Si6 Si5 C10 -178.36(6)
C12 Si6 Si5 Si4 66.30(7)
C13 Si6 Si5 Si4 -177.96(6)
Si1 Si6 Si5 Si4 -57.39(3)
Si3 Si4 Si5 C11 -95.60(5)
Si8 Si4 Si5 C11 26.40(6)
Si9 Si4 Si5 C11 144.75(5)
Si3 Si4 Si5 C10 147.48(6)
Si8 Si4 Si5 C10 -90.53(6)
Si9 Si4 Si5 C10 27.82(6)
Si3 Si4 Si5 Si6 27.60(3)
Si8 Si4 Si5 Si6 149.60(2)
Si9 Si4 Si5 Si6 -92.05(3)
C12 Si6 Si1 C1 156.41(7)
C13 Si6 Si1 C1 39.60(7)
Si5 Si6 Si1 C1 -81.00(5)
C12 Si6 Si1 Si2 -97.58(6)
C13 Si6 Si1 Si2 145.61(6)
Si5 Si6 Si1 Si2 25.01(3)
C12 Si6 Si1 Si7 28.96(6)
C13 Si6 Si1 Si7 -87.85(6)
Si5 Si6 Si1 Si7 151.55(2)
C8 Si3 Si2 C7 -176.31(9)
C9 Si3 Si2 C7 -61.89(8)
Si4 Si3 Si2 C7 60.13(6)
C8 Si3 Si2 C6 -59.53(10)
C9 Si3 Si2 C6 54.89(10)
Si4 Si3 Si2 C6 176.91(7)
C8 Si3 Si2 Si1 61.52(7)
C9 Si3 Si2 Si1 175.94(6)
Si4 Si3 Si2 Si1 -62.04(3)
C1 Si1 Si2 C7 14.04(7)
Si6 Si1 Si2 C7 -90.56(6)
Si7 Si1 Si2 C7 144.80(6)
C1 Si1 Si2 C6 -103.55(9)
Si6 Si1 Si2 C6 151.84(8)
Si7 Si1 Si2 C6 27.20(8)
C1 Si1 Si2 Si3 136.52(5)
Si6 Si1 Si2 Si3 31.91(3)
Si7 Si1 Si2 Si3 -92.73(3)
Si3 Si4 Si9 C17 -73.09(7)
Si8 Si4 Si9 C17 168.40(7)
Si5 Si4 Si9 C17 49.84(7)
Si3 Si4 Si9 C18 166.41(7)
Si8 Si4 Si9 C18 47.91(7)
Si5 Si4 Si9 C18 -70.65(7)
Si3 Si4 Si9 C19 47.46(7)
Si8 Si4 Si9 C19 -71.04(7)
Si5 Si4 Si9 C19 170.40(7)
C1 Si1 Si7 C16 175.94(9)
Si6 Si1 Si7 C16 -69.88(8)
Si2 Si1 Si7 C16 55.79(8)
C1 Si1 Si7 C15 -66.65(9)
Si6 Si1 Si7 C15 47.53(7)
Si2 Si1 Si7 C15 173.20(7)
C1 Si1 Si7 C14 57.02(11)
Si6 Si1 Si7 C14 171.20(9)
Si2 Si1 Si7 C14 -63.13(9)
Si6 Si1 C1 O1 40.00(12)
Si2 Si1 C1 O1 -74.45(12)
Si7 Si1 C1 O1 159.63(10)
Si6 Si1 C1 C2 -142.68(13)
Si2 Si1 C1 C2 102.87(13)
Si7 Si1 C1 C2 -23.04(15)
O1 C1 C2 C3 -120.70(17)
Si1 C1 C2 C3 62.14(18)
O1 C1 C2 C5 -1.2(2)
Si1 C1 C2 C5 -178.34(12)
O1 C1 C2 C4 119.37(17)
Si1 C1 C2 C4 -57.80(17)
